data_7022633
loop_
_publ_author_name
'Yao, Ru-Xin'
'Qin, Ying-Lian'
'Ji, Fang'
'Zhao, Yan-Fei'
'Zhang, Xian-Ming'

_publ_section_title
;
 Triangle, square and delta-chain based cobalt tetrazolate magnets.
;
_journal_issue 18
_journal_name_full 'Dalton transactions (Cambridge, England : 2003)'
_journal_page_first 6611
_journal_page_last 6618
_journal_paper_doi 10.1039/c3dt32539c
_journal_volume 42
_journal_year 2013
_chemical_formula_sum 'C12 H18 Co3 N10 O10 S'
_chemical_formula_weight 671.21
_chemical_name_systematic
;
?
;
_space_group_IT_number 62
_symmetry_cell_setting orthorhombic
_symmetry_space_group_name_Hall '-P 2ac 2n'
_symmetry_space_group_name_H-M 'P n m a'
_atom_sites_solution_hydrogens geom
_atom_sites_solution_primary direct
_atom_sites_solution_secondary difmap
_audit_creation_method SHELXL-97
_cell_angle_alpha 90.00
_cell_angle_beta 90.00
_cell_angle_gamma 90.00
_cell_formula_units_Z 4
_cell_length_a 13.8097(11)
_cell_length_b 20.6672(17)
_cell_length_c 7.3626(6)
_cell_measurement_reflns_used 4945
_cell_measurement_temperature 298(2)
_cell_measurement_theta_max 28.01
_cell_measurement_theta_min 2.94
_cell_volume 2101.3(3)
_computing_cell_refinement 'SMART (Bruker, 2001)'
_computing_data_collection 'SMART (Bruker, 2001)'
_computing_data_reduction 'SAINT (Bruker, 2001)'
_computing_molecular_graphics 'SAINT (Bruker, 2001)'
_computing_publication_material 'SHELXL-97 (Sheldrick, 1997)'
_computing_structure_refinement 'SHELXL-97 (Sheldrick, 1997)'
_computing_structure_solution 'SHELXS-97 (Sheldrick, 1990)'
_diffrn_ambient_temperature 298(2)
_diffrn_measured_fraction_theta_full 0.949
_diffrn_measured_fraction_theta_max 0.949
_diffrn_measurement_device_type 'Bruker APEX area-detector diffractometer'
_diffrn_measurement_method '\f and \w scan'
_diffrn_radiation_monochromator graphite
_diffrn_radiation_source 'fine-focus sealed tube'
_diffrn_radiation_type MoK\a
_diffrn_radiation_wavelength 0.71073
_diffrn_reflns_av_R_equivalents 0.0309
_diffrn_reflns_av_sigmaI/netI 0.0242
_diffrn_reflns_limit_h_max 17
_diffrn_reflns_limit_h_min -17
_diffrn_reflns_limit_k_max 21
_diffrn_reflns_limit_k_min -27
_diffrn_reflns_limit_l_max 9
_diffrn_reflns_limit_l_min -9
_diffrn_reflns_number 14747
_diffrn_reflns_theta_full 28.47
_diffrn_reflns_theta_max 28.47
_diffrn_reflns_theta_min 1.97
_exptl_absorpt_coefficient_mu 2.519
_exptl_absorpt_correction_T_max 0.8844
_exptl_absorpt_correction_T_min 0.4478
_exptl_absorpt_correction_type empirical
_exptl_absorpt_process_details 'SADABS, Sheldrick 1997'
_exptl_crystal_colour red
_exptl_crystal_density_diffrn 2.122
_exptl_crystal_density_method 'not measured'
_exptl_crystal_description block
_exptl_crystal_F_000 1348
_exptl_crystal_size_max 0.38
_exptl_crystal_size_mid 0.10
_exptl_crystal_size_min 0.05
_refine_diff_density_max 0.929
_refine_diff_density_min -0.482
_refine_diff_density_rms 0.115
_refine_ls_extinction_method none
_refine_ls_goodness_of_fit_ref 1.029
_refine_ls_hydrogen_treatment mixed
_refine_ls_matrix_type full
_refine_ls_number_parameters 189
_refine_ls_number_reflns 2588
_refine_ls_number_restraints 0
_refine_ls_restrained_S_all 1.029
_refine_ls_R_factor_all 0.0402
_refine_ls_R_factor_gt 0.0344
_refine_ls_shift/su_max 0.001
_refine_ls_shift/su_mean 0.000
_refine_ls_structure_factor_coef Fsqd
_refine_ls_weighting_details 'calc w=1/[\s^2^(Fo^2^)+(0.0516P)^2^+3.4543P] where P=(Fo^2^+2Fc^2^)/3'
_refine_ls_weighting_scheme calc
_refine_ls_wR_factor_gt 0.0929
_refine_ls_wR_factor_ref 0.0962
_reflns_number_gt 2252
_reflns_number_total 2588
_reflns_threshold_expression >2sigma(I)
_cod_data_source_file c3dt32539c.txt
_cod_data_source_block 1
_cod_original_sg_symbol_H-M Pnma
_cod_database_code 7022633

loop_
_symmetry_equiv_pos_as_xyz
'x, y, z'
'-x+1/2, -y, z+1/2'
'-x, y+1/2, -z'
'x+1/2, -y+1/2, -z+1/2'
'-x, -y, -z'
'x-1/2, y, -z-1/2'
'x, -y-1/2, z'
'-x-1/2, y-1/2, z-1/2'

loop_
_atom_site_label
_atom_site_type_symbol
_atom_site_fract_x
_atom_site_fract_y
_atom_site_fract_z
_atom_site_U_iso_or_equiv
_atom_site_adp_type
_atom_site_occupancy
_atom_site_symmetry_multiplicity
_atom_site_calc_flag
_atom_site_refinement_flags
Co1 Co 0.89887(3) 0.7500 -0.00978(6) 0.01329(13) Uani 1 2 d S
Co2 Co 0.67212(2) 0.672519(17) 0.00374(4) 0.01492(12) Uani 1 1 d .
S1 S 0.76310(6) 0.7500 0.33579(11) 0.0167(2) Uani 1 2 d S
N1 N 0.92501(15) 0.39676(11) -0.3955(3) 0.0189(4) Uani 1 1 d .
N2 N 0.95308(15) 0.60842(11) -0.1117(3) 0.0191(4) Uani 1 1 d .
N3 N 0.88604(15) 0.64732(11) -0.0420(3) 0.0172(4) Uani 1 1 d .
N4 N 0.80113(16) 0.61765(11) -0.0427(3) 0.0192(5) Uani 1 1 d .
N5 N 0.81113(16) 0.55826(11) -0.1125(3) 0.0218(5) Uani 1 1 d .
O1 O 0.7619(2) 0.7500 0.5352(4) 0.0269(6) Uani 1 2 d S
O2 O 0.71224(14) 0.69139(9) 0.2717(3) 0.0228(4) Uani 1 1 d .
O3 O 0.86356(19) 0.7500 0.2683(4) 0.0234(6) Uani 1 2 d S
O4 O 0.75621(14) 0.7500 -0.0773(3) 0.0036(4) Uani 1 2 d S
O5 O 0.57495(15) 0.7500 0.0298(3) 0.0083(4) Uani 1 2 d S
C1 C 1.02178(19) 0.39022(13) -0.4093(4) 0.0212(5) Uani 1 1 d .
H1A H 1.0466 0.3534 -0.4653 0.025 Uiso 1 1 calc R
C2 C 1.08541(19) 0.43582(14) -0.3439(4) 0.0227(6) Uani 1 1 d .
H2A H 1.1518 0.4299 -0.3563 0.027 Uiso 1 1 calc R
C3 C 1.04961(19) 0.49042(13) -0.2594(4) 0.0202(5) Uani 1 1 d .
H3A H 1.0914 0.5222 -0.2160 0.024 Uiso 1 1 calc R
C4 C 0.94948(19) 0.49712(12) -0.2404(3) 0.0178(5) Uani 1 1 d .
C5 C 0.89083(19) 0.44916(13) -0.3109(4) 0.0205(5) Uani 1 1 d .
H5A H 0.8241 0.4536 -0.2989 0.025 Uiso 1 1 calc R
C6 C 0.90504(18) 0.55426(12) -0.1538(3) 0.0176(5) Uani 1 1 d .
O1W O 0.63507(18) 0.66015(12) -0.2672(3) 0.0292(5) Uani 1 1 d .
O2W O 0.9338(2) 0.7500 -0.2855(4) 0.0278(7) Uani 1 2 d S
O3W O 1.03657(19) 0.7500 0.0909(4) 0.0326(7) Uani 1 2 d S
H1WA H 0.584(3) 0.648(2) -0.312(6) 0.046(11) Uiso 1 1 d .
H1WB H 0.662(3) 0.680(2) -0.329(7) 0.055(15) Uiso 1 1 d .
H2WA H 0.891(4) 0.7500 -0.330(7) 0.029(15) Uiso 1 2 d S
H2WB H 0.996(4) 0.7500 -0.344(7) 0.09(2) Uiso 1 2 d S
H3WA H 1.0820 0.7150 0.1204 0.104 Uiso 0.50 1 d PR
H3WB H 0.9941 0.7450 0.1415 0.104 Uiso 0.50 1 d PR

loop_
_atom_site_aniso_label
_atom_site_aniso_U_11
_atom_site_aniso_U_22
_atom_site_aniso_U_33
_atom_site_aniso_U_23
_atom_site_aniso_U_13
_atom_site_aniso_U_12
Co1 0.0112(2) 0.0139(3) 0.0148(2) 0.000 0.00000(16) 0.000
Co2 0.0132(2) 0.0131(2) 0.0185(2) 0.00086(12) 0.00021(12) -0.00130(12)
S1 0.0138(4) 0.0248(5) 0.0116(4) 0.000 -0.0002(3) 0.000
N1 0.0187(10) 0.0153(11) 0.0228(11) -0.0020(9) 0.0006(9) -0.0023(8)
N2 0.0190(10) 0.0154(10) 0.0230(11) -0.0030(9) 0.0019(9) 0.0012(8)
N3 0.0155(10) 0.0149(11) 0.0212(10) -0.0020(9) 0.0017(8) 0.0007(8)
N4 0.0183(10) 0.0138(11) 0.0255(11) -0.0025(9) -0.0002(9) -0.0004(8)
N5 0.0194(11) 0.0164(11) 0.0297(12) -0.0042(9) 0.0012(9) 0.0006(9)
O1 0.0246(14) 0.0413(18) 0.0149(13) 0.000 -0.0005(11) 0.000
O2 0.0251(10) 0.0247(10) 0.0187(9) 0.0047(8) -0.0020(8) -0.0047(8)
O3 0.0165(13) 0.0373(16) 0.0164(12) 0.000 0.0003(10) 0.000
O4 0.0018(9) 0.0022(9) 0.0069(10) 0.000 0.0001(7) 0.000
O5 0.0033(9) 0.0081(11) 0.0135(10) 0.000 -0.0010(8) 0.000
C1 0.0204(12) 0.0167(13) 0.0265(13) -0.0044(10) 0.0013(10) 0.0028(10)
C2 0.0180(12) 0.0228(14) 0.0274(14) -0.0027(11) -0.0002(11) 0.0019(10)
C3 0.0188(12) 0.0174(12) 0.0245(13) -0.0021(10) -0.0028(10) -0.0023(10)
C4 0.0212(13) 0.0130(12) 0.0192(12) 0.0011(10) 0.0004(10) -0.0001(10)
C5 0.0167(12) 0.0176(13) 0.0272(13) -0.0029(10) 0.0012(10) -0.0001(10)
C6 0.0188(12) 0.0146(12) 0.0195(12) -0.0004(10) 0.0002(10) -0.0005(9)
O1W 0.0278(12) 0.0383(13) 0.0214(10) 0.0031(10) -0.0039(9) -0.0107(10)
O2W 0.0170(15) 0.049(2) 0.0178(14) 0.000 0.0003(12) 0.000
O3W 0.0130(13) 0.052(2) 0.0335(17) 0.000 -0.0042(12) 0.000

loop_
_atom_type_symbol
_atom_type_description
_atom_type_scat_dispersion_real
_atom_type_scat_dispersion_imag
_atom_type_scat_source
C C 0.0033 0.0016 'International Tables Vol C Tables 4.2.6.8 and 6.1.1.4'
H H 0.0000 0.0000 'International Tables Vol C Tables 4.2.6.8 and 6.1.1.4'
N N 0.0061 0.0033 'International Tables Vol C Tables 4.2.6.8 and 6.1.1.4'
O O 0.0106 0.0060 'International Tables Vol C Tables 4.2.6.8 and 6.1.1.4'
Co Co 0.3494 0.9721 'International Tables Vol C Tables 4.2.6.8 and 6.1.1.4'
S S 0.1246 0.1234 'International Tables Vol C Tables 4.2.6.8 and 6.1.1.4'

loop_
_geom_angle_atom_site_label_1
_geom_angle_atom_site_label_2
_geom_angle_atom_site_label_3
_geom_angle
_geom_angle_site_symmetry_1
_geom_angle_site_symmetry_3
O4 Co1 O3W 172.86(11) . .
O4 Co1 O2W 89.19(11) . .
O3W Co1 O2W 97.95(13) . .
O4 Co1 O3 90.77(9) . .
O3W Co1 O3 82.10(12) . .
O2W Co1 O3 179.96(11) . .
O4 Co1 N3 83.84(6) . .
O3W Co1 N3 96.73(6) . .
O2W Co1 N3 84.91(6) . .
O3 Co1 N3 95.08(6) . .
O4 Co1 N3 83.84(6) . 7_575
O3W Co1 N3 96.73(6) . 7_575
O2W Co1 N3 84.91(6) . 7_575
O3 Co1 N3 95.08(6) . 7_575
N3 Co1 N3 164.11(12) . 7_575
O4 Co1 H3WB 153.7 . .
O3W Co1 H3WB 19.3 . .
O2W Co1 H3WB 116.9 . .
O3 Co1 H3WB 63.2 . .
N3 Co1 H3WB 94.3 . .
N3 Co1 H3WB 101.2 7_575 .
O4 Co2 O1W 87.51(9) . .
O4 Co2 O2 88.79(8) . .
O1W Co2 O2 176.08(9) . .
O4 Co2 N1 172.15(8) . 2_665
O1W Co2 N1 95.63(9) . 2_665
O2 Co2 N1 87.88(8) . 2_665
O4 Co2 O5 78.14(6) . .
O1W Co2 O5 91.39(9) . .
O2 Co2 O5 86.59(8) . .
N1 Co2 O5 94.56(8) 2_665 .
O4 Co2 N4 84.06(8) . .
O1W Co2 N4 89.22(9) . .
O2 Co2 N4 91.66(8) . .
N1 Co2 N4 103.14(9) 2_665 .
O5 Co2 N4 162.14(8) . .
O1 S1 O3 110.33(16) . .
O1 S1 O2 108.32(10) . .
O3 S1 O2 109.86(10) . .
O1 S1 O2 108.32(10) . 7_575
O3 S1 O2 109.86(10) . 7_575
O2 S1 O2 110.12(16) . 7_575
C5 N1 C1 117.9(2) . .
C5 N1 Co2 119.50(17) . 2_664
C1 N1 Co2 122.63(18) . 2_664
N3 N2 C6 104.5(2) . .
N4 N3 N2 109.6(2) . .
N4 N3 Co1 122.18(16) . .
N2 N3 Co1 125.76(17) . .
N3 N4 N5 109.6(2) . .
N3 N4 Co2 119.46(17) . .
N5 N4 Co2 129.32(17) . .
C6 N5 N4 104.2(2) . .
S1 O2 Co2 125.57(11) . .
S1 O3 Co1 123.11(16) . .
Co1 O4 Co2 118.31(6) . .
Co1 O4 Co2 118.31(6) . 7_575
Co2 O4 Co2 101.62(9) . 7_575
Co2 O5 Co2 99.50(9) 7_575 .
N1 C1 C2 122.6(2) . .
N1 C1 H1A 118.7 . .
C2 C1 H1A 118.7 . .
C1 C2 C3 119.3(2) . .
C1 C2 H2A 120.4 . .
C3 C2 H2A 120.4 . .
C2 C3 C4 118.7(2) . .
C2 C3 H3A 120.6 . .
C4 C3 H3A 120.6 . .
C5 C4 C3 118.1(2) . .
C5 C4 C6 119.5(2) . .
C3 C4 C6 122.3(2) . .
N1 C5 C4 123.4(2) . .
N1 C5 H5A 118.3 . .
C4 C5 H5A 118.3 . .
N5 C6 N2 112.2(2) . .
N5 C6 C4 123.5(2) . .
N2 C6 C4 124.3(2) . .
Co2 O1W H1WA 130(3) . .
Co2 O1W H1WB 114(4) . .
H1WA O1W H1WB 112(5) . .
Co1 O2W H2WA 106(5) . .
Co1 O2W H2WB 130(3) . .
H2WA O2W H2WB 124(6) . .
Co1 O3W H3WA 132.5 . .
Co1 O3W H3WB 54.1 . .
H3WA O3W H3WB 107.9 . .

loop_
_geom_bond_atom_site_label_1
_geom_bond_atom_site_label_2
_geom_bond_distance
_geom_bond_site_symmetry_2
Co1 O4 2.032(2) .
Co1 O3W 2.041(3) .
Co1 O2W 2.087(3) .
Co1 O3 2.104(3) .
Co1 N3 2.143(2) .
Co1 N3 2.143(2) 7_575
Co1 H3WB 1.7262 .
Co2 O4 2.0661(13) .
Co2 O1W 2.075(2) .
Co2 O2 2.0856(19) .
Co2 N1 2.097(2) 2_665
Co2 O5 2.0981(14) .
Co2 N4 2.139(2) .
S1 O1 1.468(3) .
S1 O3 1.474(3) .
S1 O2 1.478(2) .
S1 O2 1.478(2) 7_575
N1 C5 1.335(3) .
N1 C1 1.347(3) .
N1 Co2 2.097(2) 2_664
N2 N3 1.329(3) .
N2 C6 1.337(3) .
N3 N4 1.323(3) .
N4 N5 1.338(3) .
N5 C6 1.335(3) .
O4 Co2 2.0661(13) 7_575
O5 Co2 2.0981(14) 7_575
C1 C2 1.376(4) .
C1 H1A 0.9300 .
C2 C3 1.380(4) .
C2 H2A 0.9300 .
C3 C4 1.397(4) .
C3 H3A 0.9300 .
C4 C5 1.381(4) .
C4 C6 1.476(3) .
C5 H5A 0.9300 .
O1W H1WA 0.82(4) .
O1W H1WB 0.72(5) .
O2W H2WA 0.67(5) .
O2W H2WB 0.96(6) .
O3W H3WA 0.9828 .
O3W H3WB 0.7023 .
